data_7231632
loop_
_publ_author_name
'Wang, Fu-Rong'
'Li, Zi-Yan'
'Wei, Dong-Hui'
'Niu, Yun-Yin'
'Hou, Hong-Wei'
'Wu, Ben-Lai'

_publ_section_title
;
 The conformational behavior of multivalent tris(imidazolium)cyclophanes
 in the hybrids with metal (pseudo)halides or polyoxometalates
;
_journal_issue 44
_journal_name_full CrystEngComm
_journal_page_first 7184
_journal_paper_doi 10.1039/C8CE01372A
_journal_volume 20
_journal_year 2018
_chemical_formula_moiety 'C30 H33 N6, C30 H32 N6, 2(Cu2 I5), 2(O)'
_chemical_formula_sum 'C60 H69 Cu4 I10 N12 O2'
_chemical_formula_weight 2513.43
_space_group_crystal_system monoclinic
_space_group_IT_number 14
_space_group_name_Hall '-P 2ybc'
_space_group_name_H-M_alt 'P 1 21/c 1'
_symmetry_space_group_name_Hall '-P 2ybc'
_symmetry_space_group_name_H-M 'P 1 21/c 1'
_atom_sites_solution_hydrogens mixed
_atom_sites_solution_primary direct
_audit_block_doi 10.5517/ccdc.csd.cc1q3g1b
_audit_creation_date 2017-10-18
_audit_creation_method
;
Olex2 1.2
(compiled 2017.08.10 svn.r3458 for OlexSys, GUI svn.r5381)
;
_audit_update_record
;
2017-10-26 deposited with the CCDC.
2018-10-12 downloaded from the CCDC.
;
_cell_angle_alpha 90
_cell_angle_beta 112.628(4)
_cell_angle_gamma 90
_cell_formula_units_Z 4
_cell_length_a 8.6659(3)
_cell_length_b 43.0938(10)
_cell_length_c 22.4966(6)
_cell_measurement_reflns_used 15189
_cell_measurement_temperature 293(2)
_cell_measurement_theta_max 70.5990
_cell_measurement_theta_min 3.7417
_cell_volume 7754.6(4)
_computing_cell_refinement 'CrysAlisPro 1.171.38.41k (Rigaku OD, 2015)'
_computing_data_collection 'CrysAlisPro 1.171.38.41k (Rigaku OD, 2015)'
_computing_data_reduction 'CrysAlisPro 1.171.38.41k (Rigaku OD, 2015)'
_computing_molecular_graphics 'Olex2 (Dolomanov et al., 2009)'
_computing_publication_material 'Olex2 (Dolomanov et al., 2009)'
_computing_structure_refinement 'ShelXL (Sheldrick, 2015)'
_computing_structure_solution 'SIR2004 (Burla et al., 2007)'
_diffrn_ambient_temperature 293(2)
_diffrn_detector 'CCD plate'
_diffrn_detector_area_resol_mean 16.2312
_diffrn_detector_type Eos
_diffrn_measured_fraction_theta_full 1.000
_diffrn_measured_fraction_theta_max 0.999
_diffrn_measurement_details
;
List of Runs (angles in degrees, time in seconds):

  # Type    Start    End  Width  t~exp~   \w     \q     \k     \f   Frames
#--------------------------------------------------------------------------
  1  \w    -46.00   6.00   0.80    6.00    --  -33.50  37.00-120.00   65
  2  \w    -68.00 -34.40   0.80    6.00    --  -33.50 178.00 120.00   42
  3  \w    -50.00 -22.80   0.80    6.00    --  -33.50 -57.00 -60.00   34
  4  \w    -94.00 -62.00   0.80    6.00    --  -33.50 -57.00 -60.00   40
  5  \w   -107.00 -32.60   0.80    6.00    --  -33.50 178.00  60.00   93
  6  \w    -33.00  29.40   0.80    6.00    --   36.47 -37.00  90.00   78
  7  \w     74.00 109.20   0.80    6.00    --   36.47 178.00 150.00   44
  8  \w     29.00  54.60   0.80    6.00    --   36.47 -57.00  90.00   32
  9  \w     69.00 104.20   0.80    6.00    --   36.47 178.00-180.00   44
 10  \w    -31.00  -5.40   0.80    6.00    --   36.47 -57.00  60.00   32
 11  \w     25.00  76.20   0.80    6.00    --   36.47  57.00  30.00   64
 12  \w    -32.00   8.00   0.80    6.00    --   36.47 -57.00  90.00   50
 13  \w     76.00 107.20   0.80    6.00    --   36.47  37.00 -90.00   39
 14  \w     -3.00  22.60   0.80    6.00    --   36.47 -99.00 -90.00   32
 15  \w     15.00  60.60   0.80    6.00    --   36.47  37.00 -90.00   57
 16  \w      9.00  37.00   0.80    6.00    --   36.47 -57.00  60.00   35
 17  \w     44.00  88.00   0.80   30.00    --  108.00 -30.00 150.00   55
 18  \w     47.00 109.40   0.80   30.00    --  108.00 -61.00-120.00   78
 19  \w     48.00  94.40   0.80   30.00    --  108.00 -94.00  90.00   58
 20  \w     38.00  84.40   0.80   30.00    --  108.00 -94.00  60.00   58
 21  \w     55.00  82.20   0.80   30.00    --  108.00 -30.00-180.00   34
 22  \w     44.00  90.40   0.80   30.00    --  108.00 -45.00 -60.00   58
 23  \w     88.00 175.20   0.80   30.00    --  108.00  45.00 -60.00  109
 24  \w     37.00  75.40   0.80   30.00    --  108.00 -30.00 120.00   48
 25  \w     38.00  84.40   0.80   30.00    --  108.00 -30.00  60.00   58
 26  \w     41.00 135.40   0.80   30.00    --  108.00 -77.00-180.00  118
;
_diffrn_measurement_device 'four-circle diffractometer'
_diffrn_measurement_device_type 'Xcalibur, Eos, Gemini'
_diffrn_measurement_method '\w scans'
_diffrn_orient_matrix_type 'CrysAlisPro convention (1999,Acta A55,543-557)'
_diffrn_orient_matrix_UB_11 -0.0249738000
_diffrn_orient_matrix_UB_12 0.0104525000
_diffrn_orient_matrix_UB_13 -0.0685759000
_diffrn_orient_matrix_UB_21 0.0727545000
_diffrn_orient_matrix_UB_22 0.0321001000
_diffrn_orient_matrix_UB_23 0.0262559000
_diffrn_orient_matrix_UB_31 0.1766631000
_diffrn_orient_matrix_UB_32 -0.0117469000
_diffrn_orient_matrix_UB_33 0.0106677000
_diffrn_radiation_monochromator graphite
_diffrn_radiation_probe x-ray
_diffrn_radiation_type CuK\a
_diffrn_radiation_wavelength 1.54184
_diffrn_reflns_av_unetI/netI 0.0577
_diffrn_reflns_Laue_measured_fraction_full 1.000
_diffrn_reflns_Laue_measured_fraction_max 0.999
_diffrn_reflns_limit_h_max 10
_diffrn_reflns_limit_h_min -10
_diffrn_reflns_limit_k_max 51
_diffrn_reflns_limit_k_min -51
_diffrn_reflns_limit_l_max 26
_diffrn_reflns_limit_l_min -17
_diffrn_reflns_number 13509
_diffrn_reflns_point_group_measured_fraction_full 1.000
_diffrn_reflns_point_group_measured_fraction_max 0.999
_diffrn_reflns_theta_full 67.100
_diffrn_reflns_theta_max 67.100
_diffrn_reflns_theta_min 3.742
_diffrn_source 'fine-focus sealed X-ray tube'
_diffrn_source_type 'Enhance (Cu) X-ray Source'
_exptl_absorpt_coefficient_mu 32.858
_exptl_absorpt_correction_T_max 0.263
_exptl_absorpt_correction_T_min 0.033
_exptl_absorpt_correction_type gaussian
_exptl_absorpt_process_details
;
CrysAlisPro 1.171.38.41k (Rigaku Oxford Diffraction, 2015)
Numerical absorption correction based on gaussian integration over
            a multifaceted crystal model
Spherical absorption correction
 using equivalent radius and absorption coefficient.
Empirical absorption correction using spherical harmonics,
 implemented in SCALE3 ABSPACK scaling algorithm.
;
_exptl_crystal_colour colourless
_exptl_crystal_colour_primary colourless
_exptl_crystal_density_diffrn 2.153
_exptl_crystal_description prism
_exptl_crystal_F_000 4700
_exptl_crystal_size_max 0.199
_exptl_crystal_size_mid 0.156
_exptl_crystal_size_min 0.066
_refine_diff_density_max 2.616
_refine_diff_density_min -1.395
_refine_diff_density_rms 0.239
_refine_ls_extinction_method none
_refine_ls_goodness_of_fit_ref 1.070
_refine_ls_hydrogen_treatment constr
_refine_ls_matrix_type full
_refine_ls_number_parameters 813
_refine_ls_number_reflns 13509
_refine_ls_number_restraints 12
_refine_ls_restrained_S_all 1.069
_refine_ls_R_factor_all 0.0844
_refine_ls_R_factor_gt 0.0795
_refine_ls_shift/su_max 0.001
_refine_ls_shift/su_mean 0.000
_refine_ls_structure_factor_coef Fsqd
_refine_ls_weighting_details 'w=1/[\s^2^(Fo^2^)+(0.1657P)^2^+19.6445P] where P=(Fo^2^+2Fc^2^)/3'
_refine_ls_weighting_scheme calc
_refine_ls_wR_factor_gt 0.2294
_refine_ls_wR_factor_ref 0.2373
_reflns_Friedel_coverage 0.000
_reflns_number_gt 12237
_reflns_number_total 13509
_reflns_threshold_expression 'I > 2\s(I)'
_cod_data_source_file c8ce01372a2.cif
_cod_data_source_block nyy2017101003a_tw
_cod_depositor_comments 'Adding full bibliography for 7231632--7231641.cif.'
_cod_database_code 7231632
_shelx_shelxl_version_number 2014/7
_chemical_oxdiff_formula C60H65N12I10Cu4
_shelx_space_group_comment
;
The symmetry employed for this shelxl refinement is uniquely defined
by the following loop, which should always be used as a source of
symmetry information in preference to the above space-group names.
They are only intended as comments.
;
_shelx_estimated_absorpt_t_max 0.220
_shelx_estimated_absorpt_t_min 0.059
_reflns_odcompleteness_completeness 97.25
_reflns_odcompleteness_iscentric 1
_reflns_odcompleteness_theta 66.97
_olex2_refinement_description
;
1. Twinned data refinement
 Scales: 0.7391(14)
 0.2609(14)
2. Fixed Uiso
 At 1.2 times of:
  All C(H) groups, All C(H,H) groups
 At 1.5 times of:
  All C(H,H,H) groups
3. Uiso/Uaniso restraints and constraints
Uanis(O3) \\sim Ueq, Uanis(O1) \\sim Ueq: with sigma of 0.01 and sigma for
terminal atoms of 0.02
Uanis(O1) = Uanis(O1A)
4. Others
 Sof(O1A)=1-FVAR(1)
 Sof(O1)=FVAR(1)
 Fixed Sof: O2(0.5) O3(0.5)
5.a Riding coordinates:
 C56(H56A,H56B)
5.b Secondary CH2 refined with riding coordinates:
 C16(H16A,H16B), C17(H17A,H17B), C18(H18A,H18B), C25(H25A,H25B), C26(H26A,
 H26B), C27(H27A,H27B), C46(H46A,H46B), C47(H47A,H47B), C55(H55A,H55B),
 C57(H57A,H57B)
5.c Aromatic/amide H refined with riding coordinates:
 C1(H1), C2(H2), C3(H3), C4(H4), C5(H5), C6(H6), C7(H7), C8(H8), C9(H9),
 C11(H11), C13(H13), C15(H15), C31(H31), C32(H32), C33(H33), C34(H34), C35(H35),
  C36(H36), C37(H37), C38(H38), C39(H39), C41(H41), C43(H43), C45(H45), C48(H48)
5.d Idealised Me refined as rotating group:
 C28(H28A,H28B,H28C), C29(H29A,H29B,H29C), C30(H30A,H30B,H30C), C58(H58A,H58B,
 H58C), C59(H59A,H59B,H59C), C60(H60A,H60B,H60C)
;
_olex2_submission_special_instructions 'No special instructions were received'
_oxdiff_exptl_absorpt_empirical_details
;
Empirical correction (ABSPACK) includes:
- Absorption correction using spherical harmonics
- Frame scaling
;
_oxdiff_exptl_absorpt_empirical_full_max 1.391
_oxdiff_exptl_absorpt_empirical_full_min 0.819
_oxdiff_exptl_absorpt_spherical_max 0.142
_oxdiff_exptl_absorpt_spherical_min 0.053

loop_
_space_group_symop_operation_xyz
'x, y, z'
'-x, y+1/2, -z+1/2'
'-x, -y, -z'
'x, -y-1/2, z-1/2'

loop_
_atom_site_label
_atom_site_type_symbol
_atom_site_fract_x
_atom_site_fract_y
_atom_site_fract_z
_atom_site_U_iso_or_equiv
_atom_site_adp_type
_atom_site_occupancy
_atom_site_site_symmetry_order
_atom_site_calc_flag
_atom_site_refinement_flags_posn
_atom_site_refinement_flags_adp
_atom_site_refinement_flags_occupancy
_atom_site_disorder_assembly
_atom_site_disorder_group
C1 C 0.384(2) 0.7989(4) 0.0741(10) 0.065(4) Uani 1 1 d . . . . .
H1 H 0.2994 0.8100 0.0429 0.078 Uiso 1 1 calc R . . . .
C2 C 0.536(2) 0.7919(4) 0.0750(8) 0.060(4) Uani 1 1 d . . . . .
H2 H 0.5756 0.7976 0.0436 0.072 Uiso 1 1 calc R . . . .
C3 C 0.5232(19) 0.7708(4) 0.1613(8) 0.055(3) Uani 1 1 d . . . . .
H3 H 0.5488 0.7593 0.1989 0.066 Uiso 1 1 calc R . . . .
C4 C 0.786(2) 0.7997(5) 0.4726(8) 0.062(4) Uani 1 1 d . . . . .
H4 H 0.7617 0.8076 0.5065 0.074 Uiso 1 1 calc R . . . .
C5 C 0.937(2) 0.7954(5) 0.4722(9) 0.068(5) Uani 1 1 d . . . . .
H5 H 1.0383 0.7996 0.5056 0.081 Uiso 1 1 calc R . . . .
C6 C 0.752(2) 0.7808(4) 0.3812(8) 0.061(4) Uani 1 1 d . . . . .
H6 H 0.7027 0.7727 0.3398 0.074 Uiso 1 1 calc R . . . .
C7 C 0.407(2) 0.6535(4) 0.2224(10) 0.068(5) Uani 1 1 d . . . . .
H7 H 0.3106 0.6446 0.1928 0.081 Uiso 1 1 calc R . . . .
C8 C 0.565(2) 0.6485(4) 0.2282(8) 0.060(4) Uani 1 1 d . . . . .
H8 H 0.5968 0.6347 0.2034 0.072 Uiso 1 1 calc R . . . .
C9 C 0.582(2) 0.6823(3) 0.3020(9) 0.059(4) Uani 1 1 d . . . . .
H9 H 0.6236 0.6961 0.3362 0.071 Uiso 1 1 calc R . . . .
C10 C 0.9795(18) 0.7552(4) 0.3308(9) 0.057(4) Uani 1 1 d . . . . .
C11 C 0.9286(19) 0.7675(4) 0.2680(9) 0.061(4) Uani 1 1 d . . . . .
H11 H 0.9438 0.7885 0.2623 0.073 Uiso 1 1 calc R . . . .
C12 C 0.856(2) 0.7485(4) 0.2147(8) 0.055(3) Uani 1 1 d . . . . .
C13 C 0.8368(18) 0.7163(4) 0.2233(8) 0.054(3) Uani 1 1 d . . . . .
H13 H 0.7911 0.7034 0.1876 0.064 Uiso 1 1 calc R . . . .
C14 C 0.8859(19) 0.7043(4) 0.2842(9) 0.057(4) Uani 1 1 d . . . . .
C15 C 0.962(2) 0.7236(4) 0.3382(8) 0.054(3) Uani 1 1 d . . . . .
H15 H 1.0009 0.7151 0.3793 0.065 Uiso 1 1 calc R . . . .
C16 C 1.048(2) 0.7770(5) 0.3898(10) 0.073(5) Uani 1 1 d . . . . .
H16A H 1.1417 0.7672 0.4238 0.087 Uiso 1 1 calc R . . . .
H16B H 1.0872 0.7962 0.3780 0.087 Uiso 1 1 calc R . . . .
C17 C 0.791(2) 0.7618(5) 0.1464(9) 0.063(4) Uani 1 1 d . . . . .
H17A H 0.8664 0.7780 0.1437 0.076 Uiso 1 1 calc R . . . .
H17B H 0.7875 0.7456 0.1160 0.076 Uiso 1 1 calc R . . . .
C18 C 0.852(2) 0.6713(4) 0.2946(10) 0.062(4) Uani 1 1 d . . . . .
H18A H 0.8910 0.6579 0.2686 0.075 Uiso 1 1 calc R . . . .
H18B H 0.9113 0.6658 0.3395 0.075 Uiso 1 1 calc R . . . .
C19 C 0.2785(17) 0.7715(4) 0.2168(7) 0.051(3) Uani 1 1 d . . . . .
C20 C 0.3535(19) 0.7891(4) 0.2720(9) 0.054(3) Uani 1 1 d . . . . .
C21 C 0.3981(17) 0.7742(3) 0.3320(7) 0.044(3) Uani 1 1 d . . . . .
C22 C 0.3685(17) 0.7422(3) 0.3363(7) 0.045(3) Uani 1 1 d . . . . .
C23 C 0.2941(15) 0.7251(3) 0.2780(7) 0.045(3) Uani 1 1 d . . . . .
C24 C 0.2467(18) 0.7400(3) 0.2183(6) 0.045(3) Uani 1 1 d . . . . .
C25 C 0.240(2) 0.7879(5) 0.1518(10) 0.069(5) Uani 1 1 d . . . . .
H25A H 0.1416 0.7785 0.1193 0.083 Uiso 1 1 calc R . . . .
H25B H 0.2150 0.8095 0.1556 0.083 Uiso 1 1 calc R . . . .
C26 C 0.483(2) 0.7925(4) 0.3933(8) 0.055(3) Uani 1 1 d . . . . .
H26A H 0.4515 0.7841 0.4272 0.066 Uiso 1 1 calc R . . . .
H26B H 0.4475 0.8140 0.3864 0.066 Uiso 1 1 calc R . . . .
C27 C 0.2793(18) 0.6902(4) 0.2820(8) 0.052(3) Uani 1 1 d . . . . .
H27A H 0.2814 0.6845 0.3240 0.062 Uiso 1 1 calc R . . . .
H27B H 0.1742 0.6832 0.2496 0.062 Uiso 1 1 calc R . . . .
C28 C 0.395(3) 0.8233(4) 0.2679(10) 0.077(5) Uani 1 1 d . . . . .
H28A H 0.4816 0.8250 0.2514 0.115 Uiso 1 1 calc GR . . . .
H28B H 0.4324 0.8324 0.3100 0.115 Uiso 1 1 calc GR . . . .
H28C H 0.2969 0.8340 0.2397 0.115 Uiso 1 1 calc GR . . . .
C29 C 0.4168(19) 0.7270(4) 0.4011(8) 0.052(3) Uani 1 1 d . . . . .
H29A H 0.3284 0.7296 0.4164 0.078 Uiso 1 1 calc GR . . . .
H29B H 0.5173 0.7363 0.4309 0.078 Uiso 1 1 calc GR . . . .
H29C H 0.4355 0.7052 0.3973 0.078 Uiso 1 1 calc GR . . . .
C30 C 0.175(2) 0.7208(4) 0.1575(8) 0.060(4) Uani 1 1 d . . . . .
H30A H 0.1412 0.7342 0.1207 0.090 Uiso 1 1 calc GR . . . .
H30B H 0.0805 0.7093 0.1576 0.090 Uiso 1 1 calc GR . . . .
H30C H 0.2589 0.7066 0.1557 0.090 Uiso 1 1 calc GR . . . .
N1 N 0.3816(16) 0.7855(3) 0.1316(6) 0.048(3) Uani 1 1 d . . . . .
N2 N 0.6245(18) 0.7747(3) 0.1303(7) 0.055(3) Uani 1 1 d . . . . .
N3 N 0.6711(16) 0.7904(3) 0.4134(6) 0.049(3) Uani 1 1 d . . . . .
N4 N 0.9127(18) 0.7834(3) 0.4128(7) 0.062(3) Uani 1 1 d . . . . .
N5 N 0.4206(16) 0.6752(3) 0.2713(6) 0.048(3) Uani 1 1 d . . . . .
N6 N 0.6725(16) 0.6669(3) 0.2767(6) 0.051(3) Uani 1 1 d . . . . .
C31 C -0.257(2) 0.4519(5) 0.0514(9) 0.065(4) Uani 1 1 d . . . . .
H31 H -0.3609 0.4509 0.0173 0.078 Uiso 1 1 calc R . . . .
C32 C -0.103(2) 0.4492(4) 0.0480(9) 0.061(4) Uani 1 1 d . . . . .
H32 H -0.0803 0.4469 0.0109 0.073 Uiso 1 1 calc R . . . .
C33 C -0.069(2) 0.4543(5) 0.1481(7) 0.058(4) Uani 1 1 d . . . . .
H33 H -0.0191 0.4553 0.1928 0.070 Uiso 1 1 calc R . . . .
C34 C 0.103(2) 0.5907(4) 0.2999(8) 0.056(4) Uani 1 1 d . . . . .
H34 H 0.0708 0.6045 0.3248 0.067 Uiso 1 1 calc R . . . .
C35 C 0.259(2) 0.5860(4) 0.3028(10) 0.070(5) Uani 1 1 d . . . . .
H35 H 0.3549 0.5957 0.3308 0.084 Uiso 1 1 calc R . . . .
C36 C 0.0884(19) 0.5555(4) 0.2263(8) 0.057(4) Uani 1 1 d . . . . .
H36 H 0.0470 0.5413 0.1927 0.069 Uiso 1 1 calc R . . . .
C37 C 0.309(2) 0.4456(4) 0.4563(8) 0.058(4) Uani 1 1 d . . . . .
H37 H 0.3992 0.4372 0.4901 0.069 Uiso 1 1 calc R . . . .
C38 C 0.159(2) 0.4510(4) 0.4565(9) 0.062(4) Uani 1 1 d . . . . .
H38 H 0.1249 0.4472 0.4902 0.074 Uiso 1 1 calc R . . . .
C39 C 0.157(2) 0.4655(4) 0.3649(8) 0.056(4) Uani 1 1 d . . . . .
H39 H 0.1205 0.4739 0.3237 0.067 Uiso 1 1 calc R . . . .
C40 C -0.3007(18) 0.4821(4) 0.1993(8) 0.054(4) Uani 1 1 d . . . . .
C41 C -0.2872(17) 0.5138(4) 0.1916(7) 0.050(3) Uani 1 1 d . . . . .
H41 H -0.3260 0.5224 0.1506 0.060 Uiso 1 1 calc R . . . .
C42 C -0.2146(17) 0.5329(3) 0.2460(8) 0.049(3) Uani 1 1 d . . . . .
C43 C -0.1627(17) 0.5196(4) 0.3069(7) 0.047(3) Uani 1 1 d . . . . .
H43 H -0.1169 0.5321 0.3432 0.057 Uiso 1 1 calc R . . . .
C44 C -0.1784(18) 0.4887(4) 0.3137(8) 0.052(3) Uani 1 1 d . . . . .
C45 C -0.2473(17) 0.4693(3) 0.2602(9) 0.053(3) Uani 1 1 d . . . . .
H45 H -0.2571 0.4481 0.2655 0.063 Uiso 1 1 calc R . . . .
C46 C -0.3659(19) 0.4616(5) 0.1387(10) 0.066(5) Uani 1 1 d . . . . .
H46A H -0.4038 0.4418 0.1487 0.080 Uiso 1 1 calc R . . . .
H46B H -0.4598 0.4717 0.1054 0.080 Uiso 1 1 calc R . . . .
C47 C -0.1823(18) 0.5668(3) 0.2372(8) 0.053(4) Uani 1 1 d . . . . .
H47A H -0.2460 0.5731 0.1931 0.064 Uiso 1 1 calc R . . . .
H47B H -0.2168 0.5796 0.2655 0.064 Uiso 1 1 calc R . . . .
C48 C -0.1087(19) 0.4743(5) 0.3818(8) 0.061(4) Uani 1 1 d . . . . .
H48 H -0.1680 0.4727 0.4084 0.073 Uiso 1 1 calc R . . . .
C49 C 0.2873(17) 0.4650(4) 0.1912(6) 0.044(3) Uani 1 1 d . . . . .
C50 C 0.308(2) 0.4972(4) 0.1912(8) 0.053(3) Uani 1 1 d . . . . .
C51 C 0.3787(17) 0.5146(4) 0.2485(7) 0.051(3) Uani 1 1 d . . . . .
C52 C 0.4255(17) 0.4987(4) 0.3081(7) 0.047(3) Uani 1 1 d . . . . .
C53 C 0.4051(17) 0.4665(4) 0.3090(7) 0.050(3) Uani 1 1 d . . . . .
C54 C 0.3346(18) 0.4496(4) 0.2519(8) 0.053(3) Uani 1 1 d . . . . .
C55 C 0.1953(18) 0.4468(4) 0.1299(8) 0.051(3) Uani 1 1 d . . . . .
H55A H 0.2276 0.4543 0.0957 0.062 Uiso 1 1 calc R . . . .
H55B H 0.2251 0.4250 0.1370 0.062 Uiso 1 1 calc R . . . .
C56 C 0.387(2) 0.5493(4) 0.2448(9) 0.060(4) Uani 1 1 d . . . . .
H56A H 0.4814 0.5571 0.2812 0.072 Uiso 1 1 d R . . . .
H56B H 0.3920 0.5682 0.2207 0.072 Uiso 1 1 d R . . . .
C57 C 0.4453(18) 0.4509(4) 0.3740(8) 0.055(4) Uani 1 1 d . . . . .
H57A H 0.4659 0.4290 0.3704 0.066 Uiso 1 1 calc R . . . .
H57B H 0.5463 0.4600 0.4054 0.066 Uiso 1 1 calc R . . . .
C58 C 0.254(2) 0.5134(4) 0.1248(7) 0.059(4) Uani 1 1 d . . . . .
H58A H 0.3149 0.5048 0.1010 0.088 Uiso 1 1 calc GR . . . .
H58B H 0.2759 0.5352 0.1308 0.088 Uiso 1 1 calc GR . . . .
H58C H 0.1361 0.5101 0.1012 0.088 Uiso 1 1 calc GR . . . .
C59 C 0.497(2) 0.5170(4) 0.3708(8) 0.062(4) Uani 1 1 d . . . . .
H59A H 0.5892 0.5294 0.3709 0.093 Uiso 1 1 calc GR . . . .
H59B H 0.5356 0.5028 0.4065 0.093 Uiso 1 1 calc GR . . . .
H59C H 0.4122 0.5302 0.3745 0.093 Uiso 1 1 calc GR . . . .
C60 C 0.312(3) 0.4146(5) 0.2554(11) 0.079(5) Uani 1 1 d . . . . .
H60A H 0.2229 0.4077 0.2169 0.118 Uiso 1 1 calc GR . . . .
H60B H 0.2856 0.4099 0.2921 0.118 Uiso 1 1 calc GR . . . .
H60C H 0.4138 0.4043 0.2595 0.118 Uiso 1 1 calc GR . . . .
N7 N -0.2287(17) 0.4565(3) 0.1153(7) 0.052(3) Uani 1 1 d . . . . .
N8 N 0.0124(15) 0.4504(3) 0.1108(6) 0.050(3) Uani 1 1 d . . . . .
N9 N -0.0009(15) 0.5711(3) 0.2527(6) 0.046(2) Uani 1 1 d . . . . .
N10 N 0.2502(16) 0.5640(3) 0.2566(7) 0.053(3) Uani 1 1 d . . . . .
N11 N 0.0671(17) 0.4630(3) 0.3993(6) 0.050(3) Uani 1 1 d . . . . .
N12 N 0.3071(18) 0.4545(3) 0.3967(7) 0.056(3) Uani 1 1 d . . . . .
Cu1 Cu 0.1387(6) 0.59697(8) 0.4782(2) 0.1020(12) Uani 1 1 d . . . . .
Cu2 Cu -0.0080(6) 0.64581(8) 0.4818(2) 0.1013(12) Uani 1 1 d . . . . .
I1 I 0.20153(13) 0.54171(2) 0.46345(5) 0.0583(3) Uani 1 1 d . . . . .
I2 I 0.26733(14) 0.64476(2) 0.43849(5) 0.0611(3) Uani 1 1 d . . . . .
I3 I -0.22370(13) 0.60552(2) 0.40191(5) 0.0605(3) Uani 1 1 d . . . . .
I4 I 0.18265(17) 0.61715(3) 0.59994(6) 0.0708(3) Uani 1 1 d . . . . .
I5 I -0.12014(14) 0.69962(2) 0.48958(5) 0.0601(3) Uani 1 1 d . . . . .
Cu3 Cu 0.6883(6) 0.59400(8) 0.0501(2) 0.1032(12) Uani 1 1 d . . . . .
Cu4 Cu 0.5452(6) 0.64332(8) 0.0518(2) 0.1036(12) Uani 1 1 d . . . . .
I6 I 0.78227(15) 0.53979(2) 0.04112(5) 0.0627(3) Uani 1 1 d . . . . .
I7 I 0.5392(2) 0.62108(3) -0.06688(6) 0.0783(4) Uani 1 1 d . . . . .
I8 I 0.41676(15) 0.59578(3) 0.09307(6) 0.0653(3) Uani 1 1 d . . . . .
I9 I 0.89606(14) 0.63705(3) 0.12919(6) 0.0668(3) Uani 1 1 d . . . . .
I10 I 0.44116(14) 0.69808(2) 0.05587(5) 0.0603(3) Uani 1 1 d . . . . .
O2 O 0.979(5) 0.3726(10) 0.032(3) 0.131(17) Uani 0.5 1 d . . P . .
O3 O -0.087(5) 0.4020(9) 0.247(2) 0.106(11) Uani 0.5 1 d . U P . .
O1 O 0.172(7) 0.3486(10) 0.352(2) 0.115(9) Uani 0.47(3) 1 d . U P A 1
O1A O 0.292(6) 0.3683(9) 0.411(2) 0.115(9) Uani 0.53(3) 1 d . . P A 2

loop_
_atom_site_aniso_label
_atom_site_aniso_U_11
_atom_site_aniso_U_22
_atom_site_aniso_U_33
_atom_site_aniso_U_23
_atom_site_aniso_U_13
_atom_site_aniso_U_12
C1 0.042(8) 0.070(9) 0.075(11) 0.023(8) 0.013(8) 0.016(7)
C2 0.060(9) 0.075(10) 0.043(8) 0.019(7) 0.018(7) -0.003(8)
C3 0.040(7) 0.056(7) 0.065(9) 0.009(7) 0.017(7) 0.006(6)
C4 0.049(8) 0.086(11) 0.045(8) -0.024(8) 0.012(7) 0.001(8)
C5 0.044(8) 0.083(11) 0.056(10) -0.013(8) -0.002(7) -0.008(8)
C6 0.036(7) 0.078(10) 0.056(9) -0.007(7) 0.001(7) -0.009(7)
C7 0.065(10) 0.062(9) 0.075(11) -0.028(8) 0.026(9) -0.004(8)
C8 0.057(9) 0.066(9) 0.055(9) -0.009(7) 0.021(7) 0.004(7)
C9 0.046(8) 0.047(7) 0.066(9) -0.005(6) 0.002(7) -0.005(6)
C10 0.030(6) 0.068(9) 0.069(10) -0.013(8) 0.013(6) -0.004(6)
C11 0.038(7) 0.068(9) 0.079(11) 0.003(8) 0.025(7) -0.011(7)
C12 0.045(7) 0.056(7) 0.057(8) 0.005(6) 0.012(6) 0.008(6)
C13 0.037(7) 0.062(8) 0.063(9) -0.007(7) 0.021(7) 0.000(6)
C14 0.037(7) 0.061(8) 0.062(9) -0.002(7) 0.007(7) 0.005(6)
C15 0.044(7) 0.068(9) 0.050(8) -0.008(6) 0.019(7) 0.004(7)
C16 0.040(8) 0.095(13) 0.076(12) -0.036(10) 0.013(8) -0.003(8)
C17 0.047(8) 0.082(11) 0.067(10) 0.006(8) 0.030(8) 0.014(8)
C18 0.045(8) 0.066(9) 0.083(12) 0.018(8) 0.034(8) 0.014(7)
C19 0.032(6) 0.070(9) 0.046(7) 0.002(6) 0.010(6) 0.001(6)
C20 0.043(7) 0.053(7) 0.065(9) 0.004(6) 0.020(7) 0.001(6)
C21 0.041(7) 0.052(7) 0.041(7) -0.001(5) 0.016(6) 0.006(5)
C22 0.033(6) 0.057(7) 0.044(7) 0.001(6) 0.015(5) 0.005(5)
C23 0.027(6) 0.052(7) 0.055(8) -0.008(6) 0.015(5) -0.007(5)
C24 0.042(7) 0.058(7) 0.036(6) -0.011(6) 0.016(5) -0.002(6)
C25 0.042(8) 0.086(12) 0.066(11) 0.007(9) 0.007(8) 0.011(8)
C26 0.051(8) 0.055(7) 0.059(9) -0.008(6) 0.021(7) -0.004(6)
C27 0.037(7) 0.052(7) 0.062(9) -0.007(6) 0.014(6) -0.009(6)
C28 0.101(15) 0.057(9) 0.075(12) 0.001(8) 0.036(11) -0.012(9)
C29 0.046(7) 0.059(7) 0.053(8) -0.006(7) 0.020(7) 0.005(6)
C30 0.045(8) 0.071(9) 0.060(9) -0.018(8) 0.014(7) -0.004(7)
N1 0.044(6) 0.050(6) 0.048(6) 0.011(5) 0.015(5) 0.003(5)
N2 0.052(7) 0.054(6) 0.056(7) 0.010(6) 0.016(6) 0.001(5)
N3 0.043(6) 0.055(6) 0.047(6) -0.008(5) 0.015(5) -0.002(5)
N4 0.044(7) 0.065(7) 0.063(8) -0.008(6) 0.006(6) -0.003(6)
N5 0.044(6) 0.044(5) 0.053(6) -0.005(5) 0.014(5) 0.002(5)
N6 0.045(6) 0.049(6) 0.058(7) 0.010(5) 0.018(6) 0.005(5)
C31 0.047(8) 0.092(12) 0.050(9) -0.016(8) 0.011(7) -0.011(8)
C32 0.045(8) 0.072(9) 0.064(9) -0.008(8) 0.018(7) 0.006(7)
C33 0.044(8) 0.091(11) 0.036(7) -0.008(7) 0.011(6) -0.007(8)
C34 0.050(8) 0.059(8) 0.051(8) -0.011(6) 0.010(7) 0.001(6)
C35 0.053(9) 0.054(8) 0.078(12) -0.012(8) -0.001(9) -0.007(7)
C36 0.039(7) 0.060(8) 0.062(9) -0.010(7) 0.007(7) -0.001(6)
C37 0.047(8) 0.075(9) 0.047(8) 0.020(7) 0.014(7) -0.001(7)
C38 0.048(8) 0.078(10) 0.050(8) 0.006(8) 0.009(7) 0.006(7)
C39 0.042(7) 0.061(8) 0.051(8) 0.011(6) 0.003(7) -0.002(6)
C40 0.037(7) 0.073(9) 0.048(8) -0.025(7) 0.010(6) -0.010(6)
C41 0.034(6) 0.067(8) 0.039(7) 0.002(6) 0.003(5) 0.003(6)
C42 0.037(6) 0.049(7) 0.056(8) -0.001(6) 0.014(6) 0.006(5)
C43 0.035(6) 0.056(7) 0.047(7) -0.001(6) 0.010(6) 0.005(5)
C44 0.036(6) 0.069(9) 0.051(8) 0.002(7) 0.016(6) 0.010(6)
C45 0.035(6) 0.048(6) 0.073(10) -0.003(7) 0.018(7) 0.003(5)
C46 0.031(7) 0.081(11) 0.081(12) -0.028(9) 0.015(7) -0.011(7)
C47 0.037(7) 0.048(7) 0.062(9) 0.005(6) 0.005(6) -0.003(5)
C48 0.036(7) 0.084(11) 0.059(9) 0.028(8) 0.014(7) 0.014(7)
C49 0.035(6) 0.063(7) 0.035(6) 0.004(5) 0.013(5) -0.003(6)
C50 0.044(7) 0.065(8) 0.049(7) -0.007(6) 0.018(6) 0.004(6)
C51 0.034(6) 0.070(8) 0.050(7) -0.011(7) 0.018(6) 0.003(6)
C52 0.029(6) 0.064(8) 0.048(7) -0.011(6) 0.014(6) 0.000(6)
C53 0.032(6) 0.071(8) 0.050(8) 0.001(6) 0.019(6) -0.008(6)
C54 0.041(7) 0.055(7) 0.055(8) -0.004(6) 0.009(6) -0.007(6)
C55 0.044(7) 0.070(9) 0.051(8) -0.008(7) 0.030(6) 0.009(6)
C56 0.041(7) 0.070(9) 0.062(9) 0.004(8) 0.013(7) 0.000(7)
C57 0.035(7) 0.069(8) 0.052(8) 0.006(7) 0.006(6) 0.008(6)
C58 0.061(9) 0.075(9) 0.038(7) 0.015(7) 0.017(7) 0.007(8)
C59 0.057(9) 0.077(10) 0.054(8) -0.018(8) 0.023(8) 0.005(8)
C60 0.094(15) 0.064(10) 0.079(12) -0.005(9) 0.033(12) -0.007(10)
N7 0.046(7) 0.051(6) 0.053(7) -0.005(5) 0.012(6) -0.005(5)
N8 0.039(6) 0.061(6) 0.043(6) -0.009(5) 0.007(5) 0.001(5)
N9 0.041(6) 0.049(6) 0.044(6) 0.003(4) 0.015(5) 0.004(5)
N10 0.046(6) 0.057(6) 0.054(7) 0.000(5) 0.018(6) -0.008(5)
N11 0.051(7) 0.052(6) 0.050(7) 0.002(5) 0.022(6) -0.003(5)
N12 0.053(7) 0.059(7) 0.053(7) 0.007(6) 0.018(6) 0.005(6)
Cu1 0.135(3) 0.0625(15) 0.131(3) 0.0049(17) 0.076(3) 0.0133(18)
Cu2 0.095(2) 0.0723(17) 0.115(3) -0.0124(18) 0.016(2) 0.0183(17)
I1 0.0535(5) 0.0594(5) 0.0508(5) -0.0029(4) 0.0078(4) 0.0027(4)
I2 0.0635(6) 0.0585(5) 0.0569(5) -0.0078(4) 0.0182(5) -0.0143(4)
I3 0.0534(5) 0.0603(5) 0.0569(5) 0.0040(4) 0.0092(5) -0.0071(4)
I4 0.0840(8) 0.0633(5) 0.0576(6) -0.0014(5) 0.0191(6) 0.0013(5)
I5 0.0531(5) 0.0667(5) 0.0523(5) -0.0011(4) 0.0111(4) 0.0097(4)
Cu3 0.121(3) 0.0727(18) 0.098(2) 0.0002(17) 0.022(2) 0.025(2)
Cu4 0.132(3) 0.0649(16) 0.136(3) 0.0123(19) 0.076(3) 0.0161(19)
I6 0.0664(6) 0.0658(5) 0.0538(5) 0.0037(4) 0.0209(5) 0.0127(5)
I7 0.1062(10) 0.0549(5) 0.0588(6) 0.0028(4) 0.0153(7) 0.0008(6)
I8 0.0662(6) 0.0634(5) 0.0603(6) -0.0077(4) 0.0175(5) -0.0146(5)
I9 0.0549(5) 0.0662(5) 0.0670(6) -0.0057(5) 0.0098(5) -0.0080(4)
I10 0.0577(5) 0.0627(5) 0.0565(5) 0.0012(4) 0.0176(5) 0.0070(4)
O2 0.09(2) 0.11(3) 0.17(4) 0.00(3) 0.01(3) 0.04(2)
O3 0.104(17) 0.097(16) 0.127(19) 0.031(14) 0.055(15) 0.011(14)
O1 0.123(16) 0.086(12) 0.130(16) 0.010(12) 0.043(13) -0.004(12)
O1A 0.123(16) 0.086(12) 0.130(16) 0.010(12) 0.043(13) -0.004(12)

loop_
_atom_type_symbol
_atom_type_description
_atom_type_scat_dispersion_real
_atom_type_scat_dispersion_imag
_atom_type_scat_source
C C 0.0181 0.0091 'International Tables Vol C Tables 4.2.6.8 and 6.1.1.4'
H H 0.0000 0.0000 'International Tables Vol C Tables 4.2.6.8 and 6.1.1.4'
Cu Cu -1.9646 0.5888 'International Tables Vol C Tables 4.2.6.8 and 6.1.1.4'
I I -0.3257 6.8362 'International Tables Vol C Tables 4.2.6.8 and 6.1.1.4'
N N 0.0311 0.0180 'International Tables Vol C Tables 4.2.6.8 and 6.1.1.4'
O O 0.0492 0.0322 'International Tables Vol C Tables 4.2.6.8 and 6.1.1.4'

loop_
_exptl_crystal_face_index_h
_exptl_crystal_face_index_k
_exptl_crystal_face_index_l
_exptl_crystal_face_perp_dist
0 28 1 0.0410
-5 -4 3 0.0718
1 -28 -1 0.0161
5 -9 -5 0.0822
0 3 -14 0.0873
-5 9 5 0.0958
0 -4 13 0.0617

loop_
_geom_angle_atom_site_label_1
_geom_angle_atom_site_label_2
_geom_angle_atom_site_label_3
_geom_angle
C2 C1 H1 127.7
C2 C1 N1 104.6(14)
N1 C1 H1 127.7
C1 C2 H2 125.3
C1 C2 N2 109.4(16)
N2 C2 H2 125.3
N1 C3 H3 124.8
N1 C3 N2 110.5(14)
N2 C3 H3 124.8
C5 C4 H4 126.3
C5 C4 N3 107.4(16)
N3 C4 H4 126.3
C4 C5 H5 126.9
C4 C5 N4 106.3(15)
N4 C5 H5 126.9
N3 C6 H6 124.1
N3 C6 N4 111.8(15)
N4 C6 H6 124.1
C8 C7 H7 127.6
C8 C7 N5 104.8(16)
N5 C7 H7 127.6
C7 C8 H8 125.0
C7 C8 N6 109.9(16)
N6 C8 H8 125.0
N5 C9 H9 125.0
N6 C9 H9 125.0
N6 C9 N5 110.0(14)
C11 C10 C16 120.1(18)
C15 C10 C11 118.8(15)
C15 C10 C16 121.1(18)
C10 C11 H11 119.8
C12 C11 C10 120.5(16)
C12 C11 H11 119.8
C11 C12 C13 119.8(15)
C11 C12 C17 120.9(16)
C13 C12 C17 119.2(16)
C12 C13 H13 120.0
C14 C13 C12 120.0(15)
C14 C13 H13 120.0
C13 C14 C15 119.9(16)
C13 C14 C18 121.0(16)
C15 C14 C18 119.0(17)
C10 C15 C14 120.9(16)
C10 C15 H15 119.5
C14 C15 H15 119.5
C10 C16 H16A 110.0
C10 C16 H16B 110.0
H16A C16 H16B 108.3
N4 C16 C10 108.6(13)
N4 C16 H16A 110.0
N4 C16 H16B 110.0
C12 C17 H17A 109.7
C12 C17 H17B 109.7
H17A C17 H17B 108.2
N2 C17 C12 109.7(14)
N2 C17 H17A 109.7
N2 C17 H17B 109.7
C14 C18 H18A 109.8
C14 C18 H18B 109.8
H18A C18 H18B 108.2
N6 C18 C14 109.5(13)
N6 C18 H18A 109.8
N6 C18 H18B 109.8
C20 C19 C24 123.0(14)
C20 C19 C25 117.0(16)
C24 C19 C25 119.9(15)
C19 C20 C21 118.0(14)
C19 C20 C28 121.0(16)
C21 C20 C28 120.9(16)
C20 C21 C22 121.4(13)
C20 C21 C26 119.7(14)
C22 C21 C26 119.0(13)
C21 C22 C23 118.1(13)
C21 C22 C29 120.1(13)
C23 C22 C29 121.8(13)
C22 C23 C27 118.5(14)
C24 C23 C22 120.6(13)
C24 C23 C27 120.8(13)
C19 C24 C23 119.0(13)
C19 C24 C30 122.0(14)
C23 C24 C30 118.9(14)
C19 C25 H25A 109.4
C19 C25 H25B 109.4
H25A C25 H25B 108.0
N1 C25 C19 111.0(13)
N1 C25 H25A 109.4
N1 C25 H25B 109.4
C21 C26 H26A 109.8
C21 C26 H26B 109.8
C21 C26 N3 109.3(13)
H26A C26 H26B 108.3
N3 C26 H26A 109.8
N3 C26 H26B 109.8
C23 C27 H27A 109.8
C23 C27 H27B 109.8
H27A C27 H27B 108.3
N5 C27 C23 109.3(12)
N5 C27 H27A 109.8
N5 C27 H27B 109.8
C20 C28 H28A 109.5
C20 C28 H28B 109.5
C20 C28 H28C 109.5
H28A C28 H28B 109.5
H28A C28 H28C 109.5
H28B C28 H28C 109.5
C22 C29 H29A 109.5
C22 C29 H29B 109.5
C22 C29 H29C 109.5
H29A C29 H29B 109.5
H29A C29 H29C 109.5
H29B C29 H29C 109.5
C24 C30 H30A 109.5
C24 C30 H30B 109.5
C24 C30 H30C 109.5
H30A C30 H30B 109.5
H30A C30 H30C 109.5
H30B C30 H30C 109.5
C1 N1 C25 124.0(13)
C3 N1 C1 108.7(14)
C3 N1 C25 127.2(14)
C2 N2 C17 125.2(16)
C3 N2 C2 106.6(14)
C3 N2 C17 128.0(14)
C4 N3 C26 124.2(14)
C6 N3 C4 107.4(14)
C6 N3 C26 128.4(13)
C5 N4 C16 124.7(15)
C6 N4 C5 107.0(17)
C6 N4 C16 128.2(16)
C7 N5 C27 126.1(13)
C9 N5 C7 108.1(15)
C9 N5 C27 125.5(13)
C8 N6 C18 128.1(15)
C9 N6 C8 107.2(13)
C9 N6 C18 124.5(14)
C32 C31 H31 126.8
N7 C31 H31 126.8
N7 C31 C32 106.4(16)
C31 C32 H32 127.1
C31 C32 N8 105.8(17)
N8 C32 H32 127.1
N7 C33 H33 124.2
N7 C33 N8 111.5(13)
N8 C33 H33 124.2
C35 C34 H34 126.6
C35 C34 N9 106.8(15)
N9 C34 H34 126.6
C34 C35 H35 126.1
C34 C35 N10 107.8(15)
N10 C35 H35 126.1
N9 C36 H36 126.0
N9 C36 N10 107.9(13)
N10 C36 H36 126.0
C38 C37 H37 126.0
C38 C37 N12 108.0(15)
N12 C37 H37 126.0
C37 C38 H38 126.6
C37 C38 N11 106.9(17)
N11 C38 H38 126.6
N11 C39 H39 124.9
N11 C39 N12 110.2(14)
N12 C39 H39 124.9
C41 C40 C46 118.3(16)
C45 C40 C41 120.2(13)
C45 C40 C46 121.4(17)
C40 C41 H41 120.0
C40 C41 C42 119.9(14)
C42 C41 H41 120.0
C41 C42 C47 119.6(15)
C43 C42 C41 118.9(14)
C43 C42 C47 121.3(14)
C42 C43 H43 119.7
C44 C43 C42 120.6(14)
C44 C43 H43 119.7
C43 C44 C45 121.2(15)
C43 C44 C48 119.4(15)
C45 C44 C48 119.2(16)
C40 C45 C44 119.1(14)
C40 C45 H45 120.4
C44 C45 H45 120.4
C40 C46 H46A 109.9
C40 C46 H46B 109.9
H46A C46 H46B 108.3
N7 C46 C40 109.1(12)
N7 C46 H46A 109.9
N7 C46 H46B 109.9
C42 C47 H47A 109.9
C42 C47 H47B 109.9
H47A C47 H47B 108.3
N9 C47 C42 108.8(12)
N9 C47 H47A 109.9
N9 C47 H47B 109.9
C44 C48 H48 124.4
N11 C48 C44 111.1(13)
N11 C48 H48 124.4
C50 C49 C54 118.1(13)
C50 C49 C55 122.4(13)
C54 C49 C55 119.0(13)
C49 C50 C51 122.6(15)
C49 C50 C58 117.0(14)
C51 C50 C58 120.4(15)
C50 C51 C52 118.0(15)
C50 C51 C56 119.5(15)
C52 C51 C56 122.2(14)
C51 C52 C59 119.3(15)
C53 C52 C51 120.2(13)
C53 C52 C59 120.5(15)
C52 C53 C57 117.9(14)
C54 C53 C52 121.0(15)
C54 C53 C57 120.7(15)
C49 C54 C60 120.9(15)
C53 C54 C49 120.0(14)
C53 C54 C60 119.1(16)
C49 C55 H55A 109.7
C49 C55 H55B 109.7
H55A C55 H55B 108.2
N8 C55 C49 109.8(11)
N8 C55 H55A 109.7
N8 C55 H55B 109.7
C51 C56 H56A 110.1
C51 C56 H56B 149.9
H56A C56 H56B 88.8
N10 C56 C51 111.1(14)
N10 C56 H56A 100.1
N10 C56 H56B 87.2
C53 C57 H57A 109.3
C53 C57 H57B 109.3
H57A C57 H57B 108.0
N12 C57 C53 111.6(12)
N12 C57 H57A 109.3
N12 C57 H57B 109.3
C50 C58 H58A 109.5
C50 C58 H58B 109.5
C50 C58 H58C 109.5
H58A C58 H58B 109.5
H58A C58 H58C 109.5
H58B C58 H58C 109.5
C52 C59 H59A 109.5
C52 C59 H59B 109.5
C52 C59 H59C 109.5
H59A C59 H59B 109.5
H59A C59 H59C 109.5
H59B C59 H59C 109.5
C54 C60 H60A 109.5
C54 C60 H60B 109.5
C54 C60 H60C 109.5
H60A C60 H60B 109.5
H60A C60 H60C 109.5
H60B C60 H60C 109.5
C31 N7 C46 122.8(14)
C33 N7 C31 108.0(15)
C33 N7 C46 129.1(14)
C32 N8 C55 124.2(13)
C33 N8 C32 108.0(13)
C33 N8 C55 127.7(12)
C34 N9 C47 125.0(14)
C36 N9 C34 109.5(13)
C36 N9 C47 125.4(13)
C35 N10 C56 128.4(14)
C36 N10 C35 107.9(15)
C36 N10 C56 123.5(14)
C38 N11 C48 123.4(14)
C39 N11 C38 109.5(14)
C39 N11 C48 126.9(13)
C37 N12 C57 126.5(14)
C39 N12 C37 105.4(15)
C39 N12 C57 128.1(14)
Cu2 Cu1 I1 163.2(3)
Cu2 Cu1 I2 68.83(15)
Cu2 Cu1 I3 58.05(14)
Cu2 Cu1 I4 64.90(14)
I1 Cu1 I2 123.68(18)
I1 Cu1 I3 106.18(16)
I1 Cu1 I4 118.67(16)
I2 Cu1 I3 101.36(14)
I2 Cu1 I4 100.02(14)
I4 Cu1 I3 104.28(14)
Cu1 Cu2 I2 58.51(15)
Cu1 Cu2 I3 70.18(15)
Cu1 Cu2 I4 62.37(14)
Cu1 Cu2 I5 172.2(2)
I3 Cu2 I2 102.50(15)
I3 Cu2 I4 110.72(14)
I4 Cu2 I2 92.90(12)
I5 Cu2 I2 114.95(17)
I5 Cu2 I3 116.79(15)
I5 Cu2 I4 115.80(16)
Cu1 I2 Cu2 52.67(11)
Cu2 I3 Cu1 51.76(11)
Cu1 I4 Cu2 52.73(11)
Cu4 Cu3 I6 169.7(3)
Cu4 Cu3 I7 65.77(15)
Cu4 Cu3 I8 59.30(15)
Cu4 Cu3 I9 67.19(15)
I6 Cu3 I7 111.81(16)
I6 Cu3 I8 112.69(18)
I6 Cu3 I9 122.34(17)
I7 Cu3 I8 99.75(15)
I7 Cu3 I9 106.87(14)
I9 Cu3 I8 100.59(14)
Cu3 Cu4 I7 61.23(14)
Cu3 Cu4 I8 67.86(16)
Cu3 Cu4 I9 60.53(15)
Cu3 Cu4 I10 171.0(3)
I7 Cu4 I9 99.86(14)
I8 Cu4 I7 102.18(14)
I8 Cu4 I9 101.71(14)
I10 Cu4 I7 118.20(17)
I10 Cu4 I8 120.02(17)
I10 Cu4 I9 111.87(17)
Cu3 I7 Cu4 53.01(12)
Cu4 I8 Cu3 52.84(11)
Cu3 I9 Cu4 52.27(11)

loop_
_geom_bond_atom_site_label_1
_geom_bond_atom_site_label_2
_geom_bond_distance
C1 H1 0.9300
C1 C2 1.34(3)
C1 N1 1.42(2)
C2 H2 0.9300
C2 N2 1.40(2)
C3 H3 0.9300
C3 N1 1.31(2)
C3 N2 1.32(2)
C4 H4 0.9300
C4 C5 1.32(3)
C4 N3 1.380(19)
C5 H5 0.9300
C5 N4 1.37(3)
C6 H6 0.9300
C6 N3 1.25(2)
C6 N4 1.30(2)
C7 H7 0.9300
C7 C8 1.33(3)
C7 N5 1.41(2)
C8 H8 0.9300
C8 N6 1.38(2)
C9 H9 0.9300
C9 N5 1.33(2)
C9 N6 1.31(2)
C10 C11 1.41(3)
C10 C15 1.39(3)
C10 C16 1.55(2)
C11 H11 0.9300
C11 C12 1.39(3)
C12 C13 1.42(2)
C12 C17 1.53(2)
C13 H13 0.9300
C13 C14 1.37(2)
C14 C15 1.41(2)
C14 C18 1.49(2)
C15 H15 0.9300
C16 H16A 0.9700
C16 H16B 0.9700
C16 N4 1.48(3)
C17 H17A 0.9700
C17 H17B 0.9700
C17 N2 1.46(2)
C18 H18A 0.9700
C18 H18B 0.9700
C18 N6 1.46(2)
C19 C20 1.39(2)
C19 C24 1.39(2)
C19 C25 1.54(3)
C20 C21 1.41(2)
C20 C28 1.53(2)
C21 C22 1.41(2)
C21 C26 1.51(2)
C22 C23 1.42(2)
C22 C29 1.50(2)
C23 C24 1.40(2)
C23 C27 1.52(2)
C24 C30 1.512(19)
C25 H25A 0.9700
C25 H25B 0.9700
C25 N1 1.47(2)
C26 H26A 0.9700
C26 H26B 0.9700
C26 N3 1.52(2)
C27 H27A 0.9700
C27 H27B 0.9700
C27 N5 1.48(2)
C28 H28A 0.9600
C28 H28B 0.9600
C28 H28C 0.9600
C29 H29A 0.9600
C29 H29B 0.9600
C29 H29C 0.9600
C30 H30A 0.9600
C30 H30B 0.9600
C30 H30C 0.9600
C31 H31 0.9300
C31 C32 1.38(3)
C31 N7 1.37(2)
C32 H32 0.9300
C32 N8 1.38(2)
C33 H33 0.9300
C33 N7 1.30(2)
C33 N8 1.30(2)
C34 H34 0.9300
C34 C35 1.34(3)
C34 N9 1.38(2)
C35 H35 0.9300
C35 N10 1.39(2)
C36 H36 0.9300
C36 N9 1.33(2)
C36 N10 1.35(2)
C37 H37 0.9300
C37 C38 1.32(3)
C37 N12 1.39(2)
C38 H38 0.9300
C38 N11 1.33(2)
C39 H39 0.9300
C39 N11 1.30(2)
C39 N12 1.31(2)
C40 C41 1.39(2)
C40 C45 1.38(2)
C40 C46 1.54(2)
C41 H41 0.9300
C41 C42 1.41(2)
C42 C43 1.39(2)
C42 C47 1.52(2)
C43 H43 0.9300
C43 C44 1.35(2)
C44 C45 1.40(2)
C44 C48 1.54(2)
C45 H45 0.9300
C46 H46A 0.9700
C46 H46B 0.9700
C46 N7 1.49(2)
C47 H47A 0.9700
C47 H47B 0.9700
C47 N9 1.484(19)
C48 H48 0.9300
C48 N11 1.50(2)
C49 C50 1.40(2)
C49 C54 1.43(2)
C49 C55 1.52(2)
C50 C51 1.41(2)
C50 C58 1.55(2)
C51 C52 1.42(2)
C51 C56 1.50(2)
C52 C53 1.40(2)
C52 C59 1.52(2)
C53 C54 1.40(2)
C53 C57 1.52(2)
C54 C60 1.53(2)
C55 H55A 0.9700
C55 H55B 0.9700
C55 N8 1.482(18)
C56 H56A 0.9679
C56 H56B 0.9855
C56 N10 1.46(2)
C57 H57A 0.9700
C57 H57B 0.9700
C57 N12 1.48(2)
C58 H58A 0.9600
C58 H58B 0.9600
C58 H58C 0.9600
C59 H59A 0.9600
C59 H59B 0.9600
C59 H59C 0.9600
C60 H60A 0.9600
C60 H60B 0.9600
C60 H60C 0.9600
Cu1 Cu2 2.476(5)
Cu1 I1 2.493(3)
Cu1 I2 2.655(4)
Cu1 I3 2.966(5)
Cu1 I4 2.756(5)
Cu2 I2 2.904(5)
Cu2 I3 2.675(4)
Cu2 I4 2.817(4)
Cu2 I5 2.546(4)
Cu3 Cu4 2.468(5)
Cu3 I6 2.508(4)
Cu3 I7 2.709(4)
Cu3 I8 2.869(6)
Cu3 I9 2.717(4)
Cu4 I7 2.818(5)
Cu4 I8 2.663(4)
Cu4 I9 2.877(5)
Cu4 I10 2.540(3)

loop_
_exptl_oxdiff_crystal_face_indexfrac_h
_exptl_oxdiff_crystal_face_indexfrac_k
_exptl_oxdiff_crystal_face_indexfrac_l
_exptl_oxdiff_crystal_face_x
_exptl_oxdiff_crystal_face_y
_exptl_oxdiff_crystal_face_z
0.1634 27.8716 0.9318 0.2234 0.9310 -0.2886
-5.4634 -4.0911 2.9469 -0.1084 -0.4514 -0.8857
0.5795 -27.7804 -1.3496 -0.2123 -0.8850 0.4143
5.3170 -8.9722 -4.5595 0.0861 -0.0209 0.9961
0.4539 3.0360 -13.8075 0.9673 -0.2320 -0.1028
-5.3340 8.8478 5.1144 -0.1250 0.0302 -0.9917
0.0420 -3.8515 13.3066 -0.9538 0.2288 0.1946

loop_
_twin_individual_id
_twin_individual_mass_fraction_refined
1 0.7391(14)
2 0.2609(14)
